data_1535348
loop_
_publ_author_name
'Mikheeva, M.G.'
'Yamnova, N.A.'
'Sorokina, S.L.'
'Rastsvetaeva, R.K.'
'Pushcharovskii, D.Yu.'

_publ_section_title
;
 Crystal structure of K2Ge(Si6O15)
;
_journal_name_full Kristallografiya
_journal_page_first 70
_journal_page_last 76
_journal_volume 37
_journal_year 1992
_chemical_formula_sum 'Ge K2 O15 Si6'
_chemical_name_systematic 'K2 Ge (Si6 O15)'
_space_group_IT_number 9
_symmetry_space_group_name_Hall 'A -2yab'
_symmetry_space_group_name_H-M 'A 1 n 1'
_cell_angle_alpha 90
_cell_angle_beta 106.88
_cell_angle_gamma 90
_cell_formula_units_Z 4
_cell_length_a 14.788
_cell_length_b 7.174
_cell_length_c 12.572
_cell_volume 1276.288
_citation_journal_id_ASTM KRISAJ
_cod_data_source_file Mikheeva_KRISAJ_1992_1245.cif
_cod_data_source_block Ge1K2O15Si6
_cod_original_sg_symbol_Hall 'C -2yc (z,y,-x+z)'
_cod_original_formula_sum 'Ge1 K2 O15 Si6'
_cod_database_code 1535348

loop_
_symmetry_equiv_pos_as_xyz
x,y,z
x+1/2,-y,z+1/2
x,y+1/2,z+1/2
x+1/2,-y+1/2,z+1

loop_
_atom_site_label
_atom_site_type_symbol
_atom_site_fract_x
_atom_site_fract_y
_atom_site_fract_z
_atom_site_occupancy
_atom_site_U_iso_or_equiv
O2 O-2 0.1285 0.1996 0.4626 1 0.0
O9 O-2 0.4416 0.2741 0.3978 1 0.0
Si6 Si+4 0.3307 0.2596 0.3283 1 0.0
Si4 Si+4 0.0061 0.7117 0.3314 1 0.0
O3 O-2 0.1034 0.0805 0.2542 1 0.0
Si5 Si+4 0.0227 0.9735 0.1628 1 0.0
O6 O-2 0.3172 0.1789 0.2024 1 0.0
Si2 Si+4 0.3289 0.2965 0.0956 1 0.0
O15 O-2 0.2918 0.4747 0.3087 1 0.0
O14 O-2 0.3407 0.1387 0.0061 1 0.0
O13 O-2 -0.0006 0.7645 0.2004 1 0.0
O1 O-2 0.2409 0.4275 0.044 1 0.0
Si3 Si+4 0.3115 0.6755 0.3718 1 0.0
Ge1 Ge+4 0.1729 0.999 0.3981 1 0.0
O12 O-2 0.04 0.4951 0.3412 1 0.0
O4 O-2 0.0729 0.8528 0.4159 1 0.0
O7 O-2 0.2773 0.1422 0.3966 1 0.0
O5 O-2 0.2178 0.7971 0.3293 1 0.0
Si1 Si+4 0.0409 0.3365 0.4353 1 0.0
O10 O-2 0.4267 0.4099 0.1365 1 0.0
O11 O-2 0.3982 0.7803 0.3399 1 0.0
K2 K+1 0.2895 0.8124 0.1061 1 0.0
O8 O-2 0.0511 0.9549 0.0488 1 0.0
K1 K+1 0.0974 0.4345 0.1425 1 0.0
